data_2206257
loop_
_publ_author_name
'Yutaka, Tomona'
'Obara, Shinya'
'Haga, Masa-aki'
'Yokoyama, Yoshimi'
'Sakai, Ken'

_publ_section_title
;
 (2,2'-Bipyridine)chloro(4'-tolyl-2,2':6',2''-terpyridine)iridium(III)
 bis(hexafluorophosphate) acetonitrile disolvate
;
_journal_issue 7
_journal_name_full 'Acta Crystallographica Section E'
_journal_page_first m1357
_journal_page_last m1359
_journal_paper_doi 10.1107/S1600536805018702
_journal_volume 61
_journal_year 2005
_chemical_formula_iupac '[Ir Cl (C10 H8 N2) (C22 H17 N3)] (P F6)2 (C2 H3 N)2'
_chemical_formula_moiety 'C32 H25 Cl Ir N5 2+, 2F6 P -, 2C2 H3 N'
_chemical_formula_sum 'C36 H31 Cl F12 Ir N7 P2'
_chemical_formula_weight 1079.27
_chemical_name_systematic
;
(2,2'-Bipyridine)chloro(4'-tolyl-2,2':6',2"-terpyridine)iridium(III)
bis(hexafluorophosphate) acetonitrile disolvate
;
_space_group_IT_number 14
_symmetry_cell_setting monoclinic
_symmetry_space_group_name_Hall '-P 2ybc'
_symmetry_space_group_name_H-M 'P 1 21/c 1'
_atom_sites_solution_hydrogens geom
_atom_sites_solution_primary direct
_atom_sites_solution_secondary difmap
_cell_angle_alpha 90.00
_cell_angle_beta 103.3380(10)
_cell_angle_gamma 90.00
_cell_formula_units_Z 4
_cell_length_a 11.3701(5)
_cell_length_b 19.4632(8)
_cell_length_c 17.7735(7)
_cell_measurement_reflns_used 9226
_cell_measurement_temperature 100(2)
_cell_measurement_theta_max 28.28
_cell_measurement_theta_min 2.21
_cell_volume 3827.2(3)
_computing_cell_refinement 'SAINT (Bruker, 2001)'
_computing_data_collection 'SMART (Bruker, 2001)'
_computing_data_reduction SAINT
_computing_molecular_graphics 'KENX (Sakai, 2002)'
_computing_publication_material
;
SHELXL97, TEXSAN (Molecular Structure Corporation, 2001),  KENX and
ORTEPII (Johnson, 1976)
;
_computing_structure_refinement 'SHELXL97 (Sheldrick, 1997)'
_computing_structure_solution 'SHELXS97 (Sheldrick, 1997)'
_diffrn_ambient_temperature 100(2)
_diffrn_detector_area_resol_mean 8.366
_diffrn_measured_fraction_theta_full 0.999
_diffrn_measured_fraction_theta_max 0.999
_diffrn_measurement_device 'Bruker SMART APEX CCD-detector diffractometer'
_diffrn_measurement_method \w
_diffrn_radiation_monochromator graphite
_diffrn_radiation_source 'fine-focus sealed tube'
_diffrn_radiation_type MoK\a
_diffrn_radiation_wavelength 0.71073
_diffrn_reflns_av_R_equivalents 0.0231
_diffrn_reflns_av_sigmaI/netI 0.0166
_diffrn_reflns_limit_h_max 14
_diffrn_reflns_limit_h_min -14
_diffrn_reflns_limit_k_max 25
_diffrn_reflns_limit_k_min -25
_diffrn_reflns_limit_l_max 23
_diffrn_reflns_limit_l_min -23
_diffrn_reflns_number 47376
_diffrn_reflns_theta_full 27.48
_diffrn_reflns_theta_max 27.48
_diffrn_reflns_theta_min 2.36
_diffrn_standards_decay_% 'none, variation 0.01'
_diffrn_standards_interval_time 330
_diffrn_standards_number 520
_exptl_absorpt_coefficient_mu 3.740
_exptl_absorpt_correction_T_max 0.473
_exptl_absorpt_correction_T_min 0.373
_exptl_absorpt_correction_type multi-scan
_exptl_absorpt_process_details '(SADABS; Sheldrick, 1996)'
_exptl_crystal_colour yellow
_exptl_crystal_density_diffrn 1.873
_exptl_crystal_density_method 'not measured'
_exptl_crystal_description prism
_exptl_crystal_F_000 2112
_exptl_crystal_size_max 0.28
_exptl_crystal_size_mid 0.26
_exptl_crystal_size_min 0.2
_refine_diff_density_max 0.879
_refine_diff_density_min -0.479
_refine_ls_extinction_expression not_refined
_refine_ls_extinction_method none
_refine_ls_goodness_of_fit_ref 1.047
_refine_ls_hydrogen_treatment constr
_refine_ls_matrix_type full
_refine_ls_number_parameters 535
_refine_ls_number_reflns 8779
_refine_ls_number_restraints 0
_refine_ls_restrained_S_all 1.047
_refine_ls_R_factor_all 0.0202
_refine_ls_R_factor_gt 0.0177
_refine_ls_shift/su_max 0.004
_refine_ls_shift/su_mean 0.000
_refine_ls_structure_factor_coef Fsqd
_refine_ls_weighting_details 'calc w = 1/[\s^2^(Fo^2^)+(0.0241P)^2^+2.5729P] where P = (Fo^2^+2Fc^2^)/3'
_refine_ls_weighting_scheme calc
_refine_ls_wR_factor_gt 0.0438
_refine_ls_wR_factor_ref 0.0449
_reflns_number_gt 8138
_reflns_number_total 8779
_reflns_threshold_expression I>2\s(I)
_cod_data_source_file ob6535.cif
_cod_data_source_block I
_cod_original_sg_symbol_H-M 'P 21/c'
_cod_database_code 2206257
_cod_database_fobs_code 2206257

loop_
_symmetry_equiv_pos_as_xyz
'x, y, z'
'-x, y+1/2, -z+1/2'
'-x, -y, -z'
'x, -y-1/2, z-1/2'

loop_
_atom_site_label
_atom_site_fract_x
_atom_site_fract_y
_atom_site_fract_z
_atom_site_U_iso_or_equiv
_atom_site_adp_type
_atom_site_calc_flag
_atom_site_refinement_flags
_atom_site_occupancy
_atom_site_type_symbol
Ir1 0.657900(6) 0.323296(3) 0.589845(4) 0.01299(3) Uani d . 1 Ir
Cl1 0.57592(4) 0.40302(2) 0.66155(3) 0.02155(10) Uani d . 1 Cl
P1 0.89970(5) 0.12826(3) 0.81247(3) 0.01949(10) Uani d . 1 P
P2 0.25051(5) 0.09065(3) 0.46921(3) 0.02187(11) Uani d . 1 P
F1 0.97777(12) 0.19409(6) 0.85015(8) 0.0279(3) Uani d . 1 F
F2 1.02366(11) 0.08827(6) 0.81391(8) 0.0297(3) Uani d . 1 F
F3 0.90231(12) 0.09989(7) 0.89776(8) 0.0337(3) Uani d . 1 F
F4 0.82443(12) 0.06233(7) 0.77601(8) 0.0326(3) Uani d . 1 F
F5 0.77844(12) 0.16958(7) 0.81207(8) 0.0304(3) Uani d . 1 F
F6 0.89804(13) 0.15656(7) 0.72771(7) 0.0298(3) Uani d . 1 F
F7 0.39321(14) 0.08746(13) 0.48916(10) 0.0717(7) Uani d . 1 F
F8 0.24581(17) 0.03238(8) 0.53106(9) 0.0488(4) Uani d . 1 F
F9 0.24481(14) 0.03308(7) 0.40338(8) 0.0356(3) Uani d . 1 F
F10 0.10653(13) 0.09444(9) 0.44775(9) 0.0463(4) Uani d . 1 F
F11 0.25260(17) 0.14770(8) 0.40475(9) 0.0466(4) Uani d . 1 F
F12 0.25496(17) 0.14789(9) 0.53353(9) 0.0505(4) Uani d . 1 F
N1 0.50573(15) 0.32992(8) 0.50186(10) 0.0158(3) Uani d . 1 N
N2 0.70344(14) 0.40216(8) 0.53383(9) 0.0141(3) Uani d . 1 N
N3 0.82225(14) 0.34688(8) 0.66087(9) 0.0151(3) Uani d . 1 N
N4 0.60644(14) 0.23791(8) 0.64284(9) 0.0156(3) Uani d . 1 N
N5 0.73059(14) 0.24736(8) 0.53614(9) 0.0152(3) Uani d . 1 N
N6 0.2687(2) 0.03871(11) 0.72617(12) 0.0363(5) Uani d . 1 N
N7 0.5313(2) 0.20600(12) 0.37058(12) 0.0350(5) Uani d . 1 N
C1 0.40672(18) 0.29036(10) 0.48883(12) 0.0187(4) Uani d . 1 C
H1 0.4051 0.2525 0.5205 0.022 Uiso calc R 1 H
C2 0.30661(18) 0.30399(11) 0.42970(12) 0.0198(4) Uani d . 1 C
H2 0.2392 0.2755 0.4218 0.024 Uiso calc R 1 H
C3 0.30781(18) 0.36029(10) 0.38251(12) 0.0199(4) Uani d . 1 C
H3 0.2406 0.3707 0.3433 0.024 Uiso calc R 1 H
C4 0.41093(18) 0.40129(10) 0.39441(11) 0.0185(4) Uani d . 1 C
H4 0.4138 0.4391 0.3629 0.022 Uiso calc R 1 H
C5 0.50900(17) 0.38494(10) 0.45370(11) 0.0161(4) Uani d . 1 C
C6 0.62201(17) 0.42561(10) 0.47180(11) 0.0156(4) Uani d . 1 C
C7 0.64815(17) 0.48362(10) 0.43400(11) 0.0166(4) Uani d . 1 C
H7 0.5929 0.4996 0.3905 0.020 Uiso calc R 1 H
C8 0.75789(17) 0.51851(9) 0.46093(11) 0.0156(4) Uani d . 1 C
C9 0.83795(17) 0.49349(9) 0.52766(11) 0.0154(4) Uani d . 1 C
H9 0.9107 0.5159 0.5474 0.018 Uiso calc R 1 H
C10 0.80783(16) 0.43524(9) 0.56386(11) 0.0146(3) Uani d . 1 C
C11 0.87543(17) 0.40364(9) 0.63671(11) 0.0150(3) Uani d . 1 C
C12 0.98179(17) 0.43030(10) 0.68083(11) 0.0174(4) Uani d . 1 C
H12 1.0177 0.4682 0.6634 0.021 Uiso calc R 1 H
C13 1.03456(18) 0.40020(10) 0.75121(11) 0.0196(4) Uani d . 1 C
H13 1.1053 0.4181 0.7819 0.023 Uiso calc R 1 H
C14 0.98060(19) 0.34321(11) 0.77508(12) 0.0208(4) Uani d . 1 C
H14 1.0152 0.3221 0.8219 0.025 Uiso calc R 1 H
C15 0.87431(19) 0.31771(10) 0.72872(12) 0.0190(4) Uani d . 1 C
H15 0.8382 0.2794 0.7452 0.023 Uiso calc R 1 H
C16 0.78352(17) 0.58190(10) 0.42145(11) 0.0165(4) Uani d . 1 C
C17 0.72651(18) 0.59409(11) 0.34411(12) 0.0204(4) Uani d . 1 C
H17 0.6766 0.5606 0.3161 0.024 Uiso calc R 1 H
C18 0.74361(19) 0.65565(11) 0.30873(13) 0.0239(4) Uani d . 1 C
H18 0.7046 0.6629 0.2573 0.029 Uiso calc R 1 H
C19 0.81818(19) 0.70669(11) 0.34886(13) 0.0236(4) Uani d . 1 C
C20 0.8766(2) 0.69398(11) 0.42546(13) 0.0223(4) Uani d . 1 C
H20 0.9276 0.7273 0.4531 0.027 Uiso calc R 1 H
C21 0.86021(18) 0.63254(10) 0.46137(12) 0.0194(4) Uani d . 1 C
H21 0.9007 0.6250 0.5125 0.023 Uiso calc R 1 H
C22 0.8356(2) 0.77405(12) 0.31078(15) 0.0328(5) Uani d . 1 C
H22A 0.8087 0.7695 0.2557 0.049 Uiso calc R 1 H
H22B 0.9196 0.7863 0.3238 0.049 Uiso calc R 1 H
H22C 0.7894 0.8092 0.3286 0.049 Uiso calc R 1 H
C23 0.53831(18) 0.23835(11) 0.69522(12) 0.0204(4) Uani d . 1 C
H23 0.5182 0.2802 0.7142 0.024 Uiso calc R 1 H
C24 0.4971(2) 0.17803(11) 0.72168(13) 0.0244(4) Uani d . 1 C
H24 0.4506 0.1795 0.7583 0.029 Uiso calc R 1 H
C25 0.5256(2) 0.11595(11) 0.69338(13) 0.0250(4) Uani d . 1 C
H25 0.4967 0.0752 0.7096 0.030 Uiso calc R 1 H
C26 0.59800(19) 0.11485(10) 0.64025(12) 0.0220(4) Uani d . 1 C
H26 0.6194 0.0734 0.6211 0.026 Uiso calc R 1 H
C27 0.63775(18) 0.17659(9) 0.61620(11) 0.0163(4) Uani d . 1 C
C28 0.71282(18) 0.18207(9) 0.55912(11) 0.0165(4) Uani d . 1 C
C29 0.76399(19) 0.12637(11) 0.53018(12) 0.0223(4) Uani d . 1 C
H29 0.7521 0.0821 0.5467 0.027 Uiso calc R 1 H
C30 0.8332(2) 0.13708(11) 0.47633(13) 0.0264(5) Uani d . 1 C
H30 0.8688 0.1002 0.4567 0.032 Uiso calc R 1 H
C31 0.8486(2) 0.20341(12) 0.45227(13) 0.0255(4) Uani d . 1 C
H31 0.8936 0.2116 0.4156 0.031 Uiso calc R 1 H
C32 0.79635(18) 0.25742(11) 0.48315(12) 0.0205(4) Uani d . 1 C
H32 0.8070 0.3019 0.4669 0.025 Uiso calc R 1 H
C33 0.1741(2) 0.04024(12) 0.68685(13) 0.0281(5) Uani d . 1 C
C34 0.0544(2) 0.04416(13) 0.63618(14) 0.0327(5) Uani d . 1 C
H34A 0.0010 0.0677 0.6622 0.049 Uiso calc R 1 H
H34B 0.0245 -0.0014 0.6227 0.049 Uiso calc R 1 H
H34C 0.0585 0.0688 0.5901 0.049 Uiso calc R 1 H
C35 0.5309(2) 0.14744(13) 0.36556(13) 0.0286(5) Uani d . 1 C
C36 0.5298(2) 0.07291(13) 0.35768(14) 0.0350(5) Uani d . 1 C
H36A 0.4485 0.0575 0.3373 0.053 Uiso calc R 1 H
H36B 0.5608 0.0523 0.4074 0.053 Uiso calc R 1 H
H36C 0.5794 0.0598 0.3231 0.053 Uiso calc R 1 H

loop_
_atom_site_aniso_label
_atom_site_aniso_U_11
_atom_site_aniso_U_22
_atom_site_aniso_U_33
_atom_site_aniso_U_12
_atom_site_aniso_U_13
_atom_site_aniso_U_23
Ir1 0.01342(4) 0.01063(4) 0.01489(4) -0.00068(2) 0.00320(3) 0.00123(2)
Cl1 0.0239(2) 0.0170(2) 0.0250(2) 0.00375(18) 0.00815(19) -0.00008(18)
P1 0.0190(2) 0.0168(2) 0.0214(3) 0.00117(19) 0.00196(19) 0.00291(19)
P2 0.0240(3) 0.0208(3) 0.0201(3) -0.0007(2) 0.0038(2) -0.0015(2)
F1 0.0301(7) 0.0203(6) 0.0308(7) -0.0041(5) 0.0019(5) -0.0016(5)
F2 0.0217(6) 0.0223(6) 0.0437(8) 0.0048(5) 0.0046(6) 0.0012(6)
F3 0.0308(7) 0.0419(8) 0.0266(7) -0.0056(6) 0.0026(5) 0.0140(6)
F4 0.0270(7) 0.0219(6) 0.0432(8) -0.0043(5) -0.0032(6) -0.0011(6)
F5 0.0236(7) 0.0351(8) 0.0316(7) 0.0093(5) 0.0043(5) -0.0017(6)
F6 0.0389(8) 0.0280(7) 0.0229(6) 0.0029(6) 0.0080(6) 0.0042(5)
F7 0.0254(8) 0.150(2) 0.0361(9) 0.0017(10) 0.0004(7) -0.0112(11)
F8 0.0861(13) 0.0346(8) 0.0308(8) 0.0147(8) 0.0236(8) 0.0111(6)
F9 0.0586(9) 0.0235(7) 0.0255(7) 0.0069(6) 0.0115(6) -0.0031(5)
F10 0.0258(8) 0.0691(11) 0.0433(9) 0.0029(7) 0.0067(6) -0.0041(8)
F11 0.0790(12) 0.0259(7) 0.0368(8) -0.0158(8) 0.0171(8) 0.0021(6)
F12 0.0731(12) 0.0410(9) 0.0379(9) -0.0106(8) 0.0139(8) -0.0198(7)
N1 0.0151(8) 0.0139(8) 0.0184(8) -0.0009(6) 0.0038(6) -0.0008(6)
N2 0.0164(8) 0.0109(7) 0.0145(7) -0.0004(6) 0.0023(6) 0.0011(6)
N3 0.0156(8) 0.0130(7) 0.0163(8) 0.0007(6) 0.0029(6) 0.0014(6)
N4 0.0150(8) 0.0138(7) 0.0171(8) -0.0006(6) 0.0018(6) 0.0023(6)
N5 0.0138(7) 0.0137(7) 0.0173(8) -0.0007(6) 0.0018(6) -0.0004(6)
N6 0.0381(12) 0.0396(12) 0.0292(10) 0.0040(9) 0.0036(9) -0.0002(9)
N7 0.0382(12) 0.0375(12) 0.0302(11) 0.0005(9) 0.0093(9) 0.0011(9)
C1 0.0190(9) 0.0149(9) 0.0229(10) -0.0025(7) 0.0061(8) -0.0014(7)
C2 0.0159(9) 0.0194(9) 0.0242(10) -0.0038(7) 0.0046(8) -0.0049(8)
C3 0.0162(9) 0.0222(10) 0.0196(9) 0.0007(8) 0.0007(7) -0.0048(8)
C4 0.0202(10) 0.0178(9) 0.0175(9) 0.0004(7) 0.0040(7) 0.0002(7)
C5 0.0174(9) 0.0142(8) 0.0177(9) -0.0016(7) 0.0057(7) -0.0018(7)
C6 0.0144(9) 0.0155(9) 0.0165(9) 0.0005(7) 0.0030(7) 0.0000(7)
C7 0.0158(9) 0.0170(9) 0.0162(9) 0.0009(7) 0.0022(7) 0.0031(7)
C8 0.0173(9) 0.0144(9) 0.0158(9) 0.0008(7) 0.0052(7) 0.0001(7)
C9 0.0156(9) 0.0136(8) 0.0166(9) -0.0009(7) 0.0031(7) -0.0009(7)
C10 0.0143(9) 0.0133(8) 0.0164(9) 0.0009(7) 0.0036(7) -0.0008(7)
C11 0.0166(9) 0.0124(8) 0.0164(9) 0.0010(7) 0.0046(7) 0.0007(7)
C12 0.0186(9) 0.0148(9) 0.0183(9) -0.0007(7) 0.0035(7) 0.0006(7)
C13 0.0179(9) 0.0210(10) 0.0183(9) -0.0021(7) 0.0011(7) -0.0019(7)
C14 0.0222(10) 0.0225(10) 0.0161(9) 0.0021(8) 0.0010(8) 0.0037(8)
C15 0.0225(10) 0.0151(9) 0.0189(10) 0.0001(7) 0.0040(8) 0.0034(7)
C16 0.0155(9) 0.0159(9) 0.0187(9) 0.0012(7) 0.0053(7) 0.0034(7)
C17 0.0161(9) 0.0225(10) 0.0215(10) -0.0023(7) 0.0023(7) 0.0041(8)
C18 0.0192(10) 0.0284(11) 0.0242(10) 0.0015(8) 0.0052(8) 0.0106(9)
C19 0.0217(10) 0.0186(10) 0.0333(12) 0.0026(8) 0.0123(9) 0.0088(9)
C20 0.0237(10) 0.0158(9) 0.0283(11) -0.0023(8) 0.0079(8) 0.0006(8)
C21 0.0191(9) 0.0173(9) 0.0213(10) 0.0008(7) 0.0036(8) 0.0011(7)
C22 0.0348(13) 0.0238(11) 0.0428(14) 0.0023(9) 0.0153(11) 0.0150(10)
C23 0.0206(10) 0.0194(10) 0.0220(10) 0.0008(8) 0.0066(8) 0.0026(8)
C24 0.0228(11) 0.0279(11) 0.0243(11) -0.0020(8) 0.0092(9) 0.0072(8)
C25 0.0273(11) 0.0206(10) 0.0272(11) -0.0067(8) 0.0067(9) 0.0071(8)
C26 0.0263(11) 0.0148(9) 0.0240(10) -0.0021(8) 0.0040(8) 0.0005(8)
C27 0.0150(9) 0.0163(9) 0.0157(9) -0.0002(7) -0.0002(7) 0.0013(7)
C28 0.0169(9) 0.0138(9) 0.0173(9) -0.0015(7) 0.0012(7) 0.0011(7)
C29 0.0263(11) 0.0159(9) 0.0247(10) 0.0019(8) 0.0056(8) -0.0003(8)
C30 0.0282(11) 0.0234(11) 0.0288(11) 0.0056(9) 0.0094(9) -0.0046(9)
C31 0.0260(11) 0.0280(11) 0.0259(11) 0.0007(9) 0.0129(9) -0.0021(9)
C32 0.0206(10) 0.0188(9) 0.0231(10) -0.0033(8) 0.0070(8) 0.0009(8)
C33 0.0351(13) 0.0256(11) 0.0252(11) 0.0014(9) 0.0105(10) -0.0023(9)
C34 0.0298(12) 0.0401(14) 0.0288(12) -0.0019(10) 0.0077(9) -0.0057(10)
C35 0.0252(11) 0.0393(14) 0.0210(10) 0.0006(10) 0.0048(8) 0.0008(9)
C36 0.0407(14) 0.0346(13) 0.0313(13) 0.0011(11) 0.0114(11) -0.0025(10)

loop_
_atom_type_symbol
_atom_type_description
_atom_type_scat_dispersion_real
_atom_type_scat_dispersion_imag
_atom_type_scat_source
C C 0.0033 0.0016 'International Tables Vol C Tables 4.2.6.8 and 6.1.1.4'
H H 0.0000 0.0000 'International Tables Vol C Tables 4.2.6.8 and 6.1.1.4'
N N 0.0061 0.0033 'International Tables Vol C Tables 4.2.6.8 and 6.1.1.4'
F F 0.0171 0.0103 'International Tables Vol C Tables 4.2.6.8 and 6.1.1.4'
P P 0.1023 0.0942 'International Tables Vol C Tables 4.2.6.8 and 6.1.1.4'
Cl Cl 0.1484 0.1585 'International Tables Vol C Tables 4.2.6.8 and 6.1.1.4'
Ir Ir -1.4442 7.9887 'International Tables Vol C Tables 4.2.6.8 and 6.1.1.4'

loop_
_geom_angle_atom_site_label_1
_geom_angle_atom_site_label_2
_geom_angle_atom_site_label_3
_geom_angle_site_symmetry_1
_geom_angle_site_symmetry_3
_geom_angle
_geom_angle_publ_flag
N2 Ir1 N5 . . 98.44(7) yes
N2 Ir1 N1 . . 80.74(6) yes
N5 Ir1 N1 . . 92.89(6) yes
N2 Ir1 N3 . . 80.08(6) yes
N5 Ir1 N3 . . 92.31(6) yes
N1 Ir1 N3 . . 160.66(6) yes
N2 Ir1 N4 . . 176.84(6) yes
N5 Ir1 N4 . . 79.49(7) yes
N1 Ir1 N4 . . 96.93(6) yes
N3 Ir1 N4 . . 102.33(6) yes
N2 Ir1 Cl1 . . 86.69(5) yes
N5 Ir1 Cl1 . . 174.41(5) yes
N1 Ir1 Cl1 . . 90.09(5) yes
N3 Ir1 Cl1 . . 86.39(5) yes
N4 Ir1 Cl1 . . 95.47(5) yes
F4 P1 F5 . . 91.24(7) ?
F4 P1 F6 . . 90.33(8) ?
F5 P1 F6 . . 89.99(7) ?
F4 P1 F2 . . 90.19(7) ?
F5 P1 F2 . . 178.57(8) ?
F6 P1 F2 . . 90.09(7) ?
F4 P1 F3 . . 89.90(8) ?
F5 P1 F3 . . 90.30(8) ?
F6 P1 F3 . . 179.62(8) ?
F2 P1 F3 . . 89.62(8) ?
F4 P1 F1 . . 178.98(8) ?
F5 P1 F1 . . 89.64(7) ?
F6 P1 F1 . . 90.18(7) ?
F2 P1 F1 . . 88.94(7) ?
F3 P1 F1 . . 89.58(7) ?
F7 P2 F12 . . 90.32(11) ?
F7 P2 F8 . . 90.77(11) ?
F12 P2 F8 . . 90.19(9) ?
F7 P2 F10 . . 179.06(11) ?
F12 P2 F10 . . 90.01(9) ?
F8 P2 F10 . . 90.11(10) ?
F7 P2 F11 . . 90.22(11) ?
F12 P2 F11 . . 91.46(9) ?
F8 P2 F11 . . 178.08(9) ?
F10 P2 F11 . . 88.89(9) ?
F7 P2 F9 . . 90.16(10) ?
F12 P2 F9 . . 179.37(10) ?
F8 P2 F9 . . 90.22(8) ?
F10 P2 F9 . . 89.50(9) ?
F11 P2 F9 . . 88.13(8) ?
C1 N1 C5 . . 118.81(17) ?
C1 N1 Ir1 . . 128.56(14) ?
C5 N1 Ir1 . . 112.57(12) ?
C6 N2 C10 . . 122.63(16) ?
C6 N2 Ir1 . . 117.95(13) ?
C10 N2 Ir1 . . 118.95(12) ?
C15 N3 C11 . . 119.11(17) ?
C15 N3 Ir1 . . 127.53(13) ?
C11 N3 Ir1 . . 113.05(12) ?
C23 N4 C27 . . 119.09(17) ?
C23 N4 Ir1 . . 125.62(13) ?
C27 N4 Ir1 . . 115.06(13) ?
C32 N5 C28 . . 119.34(17) ?
C32 N5 Ir1 . . 125.03(13) ?
C28 N5 Ir1 . . 115.59(13) ?
N1 C1 C2 . . 122.14(19) ?
N1 C1 H1 . . 118.9 ?
C2 C1 H1 . . 118.9 ?
C3 C2 C1 . . 119.40(18) ?
C3 C2 H2 . . 120.3 ?
C1 C2 H2 . . 120.3 ?
C2 C3 C4 . . 119.19(18) ?
C2 C3 H3 . . 120.4 ?
C4 C3 H3 . . 120.4 ?
C5 C4 C3 . . 119.08(18) ?
C5 C4 H4 . . 120.5 ?
C3 C4 H4 . . 120.5 ?
N1 C5 C4 . . 121.33(17) ?
N1 C5 C6 . . 115.32(17) ?
C4 C5 C6 . . 123.32(17) ?
N2 C6 C7 . . 119.44(17) ?
N2 C6 C5 . . 113.29(16) ?
C7 C6 C5 . . 127.24(17) ?
C6 C7 C8 . . 120.25(17) ?
C6 C7 H7 . . 119.9 ?
C8 C7 H7 . . 119.9 ?
C7 C8 C9 . . 118.15(17) ?
C7 C8 C16 . . 119.86(17) ?
C9 C8 C16 . . 121.91(17) ?
C10 C9 C8 . . 119.63(17) ?
C10 C9 H9 . . 120.2 ?
C8 C9 H9 . . 120.2 ?
N2 C10 C9 . . 119.79(17) ?
N2 C10 C11 . . 112.36(16) ?
C9 C10 C11 . . 127.81(17) ?
N3 C11 C12 . . 120.99(17) ?
N3 C11 C10 . . 115.50(16) ?
C12 C11 C10 . . 123.42(17) ?
C11 C12 C13 . . 119.55(18) ?
C11 C12 H12 . . 120.2 ?
C13 C12 H12 . . 120.2 ?
C14 C13 C12 . . 119.10(18) ?
C14 C13 H13 . . 120.4 ?
C12 C13 H13 . . 120.4 ?
C13 C14 C15 . . 119.51(18) ?
C13 C14 H14 . . 120.2 ?
C15 C14 H14 . . 120.2 ?
N3 C15 C14 . . 121.72(18) ?
N3 C15 H15 . . 119.1 ?
C14 C15 H15 . . 119.1 ?
C21 C16 C17 . . 118.25(18) ?
C21 C16 C8 . . 121.02(17) ?
C17 C16 C8 . . 120.65(17) ?
C18 C17 C16 . . 120.69(19) ?
C18 C17 H17 . . 119.7 ?
C16 C17 H17 . . 119.7 ?
C17 C18 C19 . . 121.1(2) ?
C17 C18 C13 . 3_766 93.56(14) ?
C19 C18 C13 . 3_766 88.79(13) ?
C17 C18 H18 . . 119.4 ?
C19 C18 H18 . . 119.4 ?
C13 C18 H18 3_766 . 87.6 ?
C18 C19 C20 . . 118.12(19) ?
C18 C19 C22 . . 121.2(2) ?
C20 C19 C22 . . 120.7(2) ?
C21 C20 C19 . . 121.2(2) ?
C21 C20 H20 . . 119.4 ?
C19 C20 H20 . . 119.4 ?
C20 C21 C16 . . 120.59(19) ?
C20 C21 C2 . 3_666 96.04(13) ?
C16 C21 C2 . 3_666 100.90(12) ?
C20 C21 H21 . . 119.7 ?
C16 C21 H21 . . 119.7 ?
C2 C21 H21 3_666 . 72.7 ?
C19 C22 H22A . . 109.5 ?
C19 C22 H22B . . 109.5 ?
H22A C22 H22B . . 109.5 ?
C19 C22 H22C . . 109.5 ?
H22A C22 H22C . . 109.5 ?
H22B C22 H22C . . 109.5 ?
N4 C23 C24 . . 121.63(19) ?
N4 C23 H23 . . 119.2 ?
C24 C23 H23 . . 119.2 ?
C25 C24 C23 . . 119.6(2) ?
C25 C24 H24 . . 120.2 ?
C23 C24 H24 . . 120.2 ?
C24 C25 C26 . . 119.26(19) ?
C24 C25 H25 . . 120.4 ?
C26 C25 H25 . . 120.4 ?
C27 C26 C25 . . 118.88(19) ?
C27 C26 H26 . . 120.6 ?
C25 C26 H26 . . 120.6 ?
N4 C27 C26 . . 121.53(19) ?
N4 C27 C28 . . 114.57(16) ?
C26 C27 C28 . . 123.88(18) ?
N5 C28 C29 . . 120.95(19) ?
N5 C28 C27 . . 115.03(16) ?
C29 C28 C27 . . 124.01(17) ?
C28 C29 C30 . . 119.51(19) ?
C28 C29 H29 . . 120.2 ?
C30 C29 H29 . . 120.2 ?
C31 C30 C29 . . 119.01(19) ?
C31 C30 H30 . . 120.5 ?
C29 C30 H30 . . 120.5 ?
C32 C31 C30 . . 119.41(19) ?
C32 C31 H31 . . 120.3 ?
C30 C31 H31 . . 120.3 ?
N5 C32 C31 . . 121.76(19) ?
N5 C32 N7 . . 78.85(11) ?
N5 C32 H32 . . 119.1 ?
C31 C32 H32 . . 119.1 ?
N6 C33 C34 . . 178.4(3) ?
C33 C34 H34A . . 109.5 ?
C33 C34 H34B . . 109.5 ?
H34A C34 H34B . . 109.5 ?
C33 C34 H34C . . 109.5 ?
H34A C34 H34C . . 109.5 ?
H34B C34 H34C . . 109.5 ?
N7 C35 C36 . . 179.0(3) ?
C35 C36 H36A . . 109.5 ?
C35 C36 H36B . . 109.5 ?
H36A C36 H36B . . 109.5 ?
C35 C36 H36C . . 109.5 ?
H36A C36 H36C . . 109.5 ?
H36B C36 H36C . . 109.5 ?

loop_
_geom_bond_atom_site_label_1
_geom_bond_atom_site_label_2
_geom_bond_distance
_geom_bond_publ_flag
Ir1 N2 1.9629(15) yes
Ir1 N5 2.0354(16) yes
Ir1 N1 2.0512(17) yes
Ir1 N3 2.0513(16) yes
Ir1 N4 2.0605(16) yes
Ir1 Cl1 2.3343(5) yes
P1 F4 1.5947(14) ?
P1 F5 1.5947(14) ?
P1 F6 1.6001(13) ?
P1 F2 1.6052(13) ?
P1 F3 1.6071(14) ?
P1 F1 1.6137(13) ?
P2 F7 1.5800(17) ?
P2 F12 1.5886(15) ?
P2 F8 1.5889(15) ?
P2 F10 1.5946(15) ?
P2 F11 1.5996(15) ?
P2 F9 1.6106(14) ?
N1 C1 1.339(2) ?
N1 C5 1.377(2) ?
N2 C6 1.345(2) ?
N2 C10 1.348(2) ?
N3 C15 1.341(2) ?
N3 C11 1.375(2) ?
N4 C23 1.341(2) ?
N4 C27 1.361(2) ?
N5 C32 1.345(2) ?
N5 C28 1.364(2) ?
N6 C33 1.140(3) ?
N7 C35 1.143(3) ?
N7 C32 3.362(3) ?
C1 C2 1.385(3) ?
C1 H1 0.9300 ?
C2 C3 1.382(3) ?
C2 H2 0.9300 ?
C3 C4 1.394(3) ?
C3 H3 0.9300 ?
C4 C5 1.383(3) ?
C4 H4 0.9300 ?
C5 C6 1.480(3) ?
C6 C7 1.381(3) ?
C7 C8 1.404(3) ?
C7 H7 0.9300 ?
C8 C9 1.405(3) ?
C8 C16 1.481(3) ?
C9 C10 1.385(3) ?
C9 H9 0.9300 ?
C10 C11 1.479(3) ?
C11 C12 1.382(3) ?
C12 C13 1.386(3) ?
C12 H12 0.9300 ?
C13 C14 1.381(3) ?
C13 H13 0.9300 ?
C14 C15 1.388(3) ?
C14 H14 0.9300 ?
C15 H15 0.9300 ?
C16 C21 1.396(3) ?
C16 C17 1.398(3) ?
C17 C18 1.388(3) ?
C17 H17 0.9300 ?
C18 C19 1.391(3) ?
C18 H18 0.9300 ?
C19 C20 1.392(3) ?
C19 C22 1.509(3) ?
C20 C21 1.388(3) ?
C20 H20 0.9300 ?
C21 H21 0.9300 ?
C22 H22A 0.9600 ?
C22 H22B 0.9600 ?
C22 H22C 0.9600 ?
C23 C24 1.386(3) ?
C23 H23 0.9300 ?
C24 C25 1.376(3) ?
C24 H24 0.9300 ?
C25 C26 1.388(3) ?
C25 H25 0.9300 ?
C26 C27 1.386(3) ?
C26 H26 0.9300 ?
C27 C28 1.473(3) ?
C28 C29 1.384(3) ?
C29 C30 1.388(3) ?
C29 H29 0.9300 ?
C30 C31 1.384(3) ?
C30 H30 0.9300 ?
C31 C32 1.382(3) ?
C31 H31 0.9300 ?
C32 H32 0.9300 ?
C33 C34 1.450(3) ?
C34 H34A 0.9600 ?
C34 H34B 0.9600 ?
C34 H34C 0.9600 ?
C35 C36 1.457(3) ?
C36 H36A 0.9600 ?
C36 H36B 0.9600 ?
C36 H36C 0.9600 ?

loop_
_geom_contact_atom_site_label_1
_geom_contact_atom_site_label_2
_geom_contact_distance
_geom_contact_site_symmetry_2
_geom_contact_publ_flag
C32 N7 3.362(3) . yes
C29 C35 3.489(3) . yes
C30 C35 3.551(3) . yes
C18 C13 3.149(3) 3_766 yes
C21 C2 3.251(3) 3_666 yes

loop_
_geom_torsion_atom_site_label_1
_geom_torsion_atom_site_label_2
_geom_torsion_atom_site_label_3
_geom_torsion_atom_site_label_4
_geom_torsion_site_symmetry_1
_geom_torsion_site_symmetry_4
_geom_torsion
C5 N1 C1 C2 . . -1.6(3)
N1 C1 C2 C3 . . -0.3(3)
C1 C2 C3 C4 . . 1.4(3)
C2 C3 C4 C5 . . -0.6(3)
C1 N1 C5 C4 . . 2.3(3)
C1 N1 C5 C6 . . -179.56(16)
C3 C4 C5 N1 . . -1.2(3)
C3 C4 C5 C6 . . -179.19(17)
C10 N2 C6 C7 . . 3.9(3)
C10 N2 C6 C5 . . -174.24(16)
N1 C5 C6 N2 . . -0.8(2)
C4 C5 C6 N2 . . 177.29(18)
N1 C5 C6 C7 . . -178.71(18)
C4 C5 C6 C7 . . -0.7(3)
N2 C6 C7 C8 . . -1.1(3)
C5 C6 C7 C8 . . 176.71(18)
C6 C7 C8 C9 . . -1.3(3)
C6 C7 C8 C16 . . -178.13(17)
C7 C8 C9 C10 . . 1.0(3)
C16 C8 C9 C10 . . 177.86(17)
C6 N2 C10 C9 . . -4.1(3)
C6 N2 C10 C11 . . 173.60(16)
C8 C9 C10 N2 . . 1.5(3)
C8 C9 C10 C11 . . -175.78(18)
C15 N3 C11 C12 . . 0.7(3)
C15 N3 C11 C10 . . -176.10(16)
N2 C10 C11 N3 . . 0.4(2)
C9 C10 C11 N3 . . 177.86(18)
N2 C10 C11 C12 . . -176.32(17)
C9 C10 C11 C12 . . 1.2(3)
N3 C11 C12 C13 . . -1.2(3)
C10 C11 C12 C13 . . 175.31(18)
C11 C12 C13 C14 . . 1.2(3)
C12 C13 C14 C15 . . -0.7(3)
C11 N3 C15 C14 . . -0.2(3)
C13 C14 C15 N3 . . 0.2(3)
C7 C8 C16 C21 . . 152.58(18)
C9 C8 C16 C21 . . -24.2(3)
C7 C8 C16 C17 . . -24.1(3)
C9 C8 C16 C17 . . 159.12(18)
C21 C16 C17 C18 . . -1.6(3)
C8 C16 C17 C18 . . 175.23(18)
C16 C17 C18 C19 . . 0.4(3)
C16 C17 C18 C13 . 3_766 91.10(19)
C17 C18 C19 C20 . . 0.8(3)
C13 C18 C19 C20 3_766 . -92.64(18)
C17 C18 C19 C22 . . -179.2(2)
C13 C18 C19 C22 3_766 . 87.39(19)
C18 C19 C20 C21 . . -0.7(3)
C22 C19 C20 C21 . . 179.2(2)
C19 C20 C21 C16 . . -0.5(3)
C19 C20 C21 C2 . 3_666 -106.94(19)
C17 C16 C21 C20 . . 1.6(3)
C8 C16 C21 C20 . . -175.16(18)
C17 C16 C21 C2 . 3_666 105.40(17)
C8 C16 C21 C2 . 3_666 -71.38(18)
C27 N4 C23 C24 . . -1.3(3)
N4 C23 C24 C25 . . -0.5(3)
C23 C24 C25 C26 . . 1.7(3)
C24 C25 C26 C27 . . -1.1(3)
C23 N4 C27 C26 . . 1.9(3)
C23 N4 C27 C28 . . -179.84(17)
C25 C26 C27 N4 . . -0.7(3)
C25 C26 C27 C28 . . -178.79(19)
C32 N5 C28 C29 . . 1.7(3)
C32 N5 C28 C27 . . -178.91(17)
N4 C27 C28 N5 . . -5.7(3)
C26 C27 C28 N5 . . 172.49(18)
N4 C27 C28 C29 . . 173.67(18)
C26 C27 C28 C29 . . -8.1(3)
N5 C28 C29 C30 . . -0.7(3)
C27 C28 C29 C30 . . 179.9(2)
C28 C29 C30 C31 . . -0.6(3)
C29 C30 C31 C32 . . 1.0(3)
C28 N5 C32 C31 . . -1.2(3)
C30 C31 C32 N5 . . -0.1(3)
